data_7710938
loop_
_publ_author_name
'Karimata, Ayumu'
'Gridneva, Tatiana'
'Patil, Pradnya H.'
'Fayzullin, Robert R.'
'Khaskin, Eugene'
'Lapointe, S\'ebastien'
'Garcia-Roca, Al\`eria'
'Khusnutdinova, Julia R.'

_publ_section_title
;
 Ethylene binding in mono- and binuclear CuI complexes with tetradentate
 pyridinophane ligands
;
_journal_name_full 'Dalton Transactions'
_journal_paper_doi 10.1039/D2DT02180C
_journal_year 2022
_chemical_formula_moiety 'C30 H36 Cu2 N8 2+, 2(F6 P 1-), C3 H6 O'
_chemical_formula_sum 'C33 H42 Cu2 F12 N8 O P2'
_chemical_formula_weight 983.76
_space_group_crystal_system orthorhombic
_space_group_IT_number 74
_space_group_name_Hall '-I 2b 2'
_space_group_name_H-M_alt 'I m m a'
_atom_sites_solution_hydrogens mixed
_audit_creation_method SHELXL-2018/3
_audit_update_record
;
2022-06-04 deposited with the CCDC.	2022-08-08 downloaded from the CCDC.
;
_cell_angle_alpha 90
_cell_angle_beta 90
_cell_angle_gamma 90
_cell_formula_units_Z 4
_cell_length_a 18.1722(3)
_cell_length_b 13.8167(3)
_cell_length_c 15.4821(3)
_cell_measurement_reflns_used 20237
_cell_measurement_temperature 93(2)
_cell_measurement_theta_max 30.9620
_cell_measurement_theta_min 2.9840
_cell_volume 3887.24(13)
_computing_cell_refinement 'CrysAlisPro 1.171.39.20a (Rigaku OD, 2015)'
_computing_data_collection 'CrysAlisPro 1.171.39.20a (Rigaku OD, 2015)'
_computing_data_reduction 'CrysAlisPro 1.171.39.20a (Rigaku OD, 2015)'
_computing_molecular_graphics
;
WinGX (Farrugia, 2012); ORTEP-3 (Farrugia, 2012);
PLATON (Spek, 2009); Olex2 (Dolomanov et al., 2009)
;
_computing_publication_material
;
WinGX (Farrugia, 2012); ORTEP-3 (Farrugia, 2012);
PLATON (Spek, 2009); Olex2 (Dolomanov et al., 2009)
;
_computing_structure_refinement 'SHELXL-2018/3 (Sheldrick, 2015)'
_computing_structure_solution 'SHELXT-2018/2 (Sheldrick, 2015)'
_diffrn_ambient_temperature 93(2)
_diffrn_measured_fraction_theta_full 0.999
_diffrn_measured_fraction_theta_max 0.998
_diffrn_measurement_device_type 'XtaLAB Pro: Kappa dual offset/far'
_diffrn_measurement_method '\w scans'
_diffrn_radiation_probe x-ray
_diffrn_radiation_type MoK\a
_diffrn_radiation_wavelength 0.71073
_diffrn_reflns_av_R_equivalents 0.0584
_diffrn_reflns_av_unetI/netI 0.0206
_diffrn_reflns_Laue_measured_fraction_full 0.999
_diffrn_reflns_Laue_measured_fraction_max 0.998
_diffrn_reflns_limit_h_max 25
_diffrn_reflns_limit_h_min -24
_diffrn_reflns_limit_k_max 17
_diffrn_reflns_limit_k_min -19
_diffrn_reflns_limit_l_max 21
_diffrn_reflns_limit_l_min -21
_diffrn_reflns_number 41143
_diffrn_reflns_point_group_measured_fraction_full 0.999
_diffrn_reflns_point_group_measured_fraction_max 0.998
_diffrn_reflns_theta_full 25.242
_diffrn_reflns_theta_max 29.447
_diffrn_reflns_theta_min 1.976
_diffrn_source 'microfocus sealed X-ray tube'
_exptl_absorpt_coefficient_mu 1.275
_exptl_absorpt_correction_T_max 1.000
_exptl_absorpt_correction_T_min 0.827
_exptl_absorpt_correction_type gaussian
_exptl_absorpt_process_details
;
CrysAlisPro 1.171.39.20a (Rigaku Oxford Diffraction, 2015).
Numerical absorption correction based on gaussian integration over
a multifaceted crystal model. Empirical absorption correction using
spherical harmonics, frame scaling and detector area scaling,
implemented in SCALE3 ABSPACK scaling algorithm.
;
_exptl_crystal_colour yellow
_exptl_crystal_density_diffrn 1.681
_exptl_crystal_description prism
_exptl_crystal_F_000 2000
_exptl_crystal_recrystallization_method 'slow evaporation of an acetone solution'
_exptl_crystal_size_max 0.088
_exptl_crystal_size_mid 0.062
_exptl_crystal_size_min 0.042
_refine_diff_density_max 1.373
_refine_diff_density_min -0.637
_refine_diff_density_rms 0.096
_refine_ls_extinction_method none
_refine_ls_goodness_of_fit_ref 1.095
_refine_ls_hydrogen_treatment mixed
_refine_ls_matrix_type full
_refine_ls_number_parameters 164
_refine_ls_number_reflns 2877
_refine_ls_number_restraints 6
_refine_ls_restrained_S_all 1.096
_refine_ls_R_factor_all 0.0510
_refine_ls_R_factor_gt 0.0491
_refine_ls_shift/su_max 0.000
_refine_ls_shift/su_mean 0.000
_refine_ls_structure_factor_coef Fsqd
_refine_ls_weighting_details 'w=1/[\s^2^(Fo^2^)+(0.0279P)^2^+28.2763P] where P=(Fo^2^+2Fc^2^)/3'
_refine_ls_weighting_scheme calc
_refine_ls_wR_factor_gt 0.1183
_refine_ls_wR_factor_ref 0.1191
_reflns_Friedel_coverage 0.000
_reflns_number_gt 2727
_reflns_number_total 2877
_reflns_threshold_expression 'I > 2\s(I)'
_cod_data_source_file d2dt02180c3.cif
_cod_data_source_block jk349
_cod_original_cell_volume 3887.25(12)
_cod_database_code 7710938
_shelx_shelxl_version_number 2018/3
_shelx_space_group_comment
;
The symmetry employed for this shelxl refinement is uniquely defined
by the following loop, which should always be used as a source of
symmetry information in preference to the above space-group names.
They are only intended as comments.
;
_shelx_estimated_absorpt_t_min 0.896
_shelx_estimated_absorpt_t_max 0.948

loop_
_space_group_symop_operation_xyz
'x, y, z'
'-x, -y+1/2, z'
'-x, y+1/2, -z'
'x, -y, -z'
'x+1/2, y+1/2, z+1/2'
'-x+1/2, -y+1, z+1/2'
'-x+1/2, y+1, -z+1/2'
'x+1/2, -y+1/2, -z+1/2'
'-x, -y, -z'
'x, y-1/2, -z'
'x, -y-1/2, z'
'-x, y, z'
'-x+1/2, -y+1/2, -z+1/2'
'x+1/2, y, -z+1/2'
'x+1/2, -y, z+1/2'
'-x+1/2, y+1/2, z+1/2'

loop_
_atom_site_label
_atom_site_type_symbol
_atom_site_fract_x
_atom_site_fract_y
_atom_site_fract_z
_atom_site_U_iso_or_equiv
_atom_site_adp_type
_atom_site_occupancy
_atom_site_site_symmetry_order
_atom_site_calc_flag
_atom_site_refinement_flags_posn
_atom_site_refinement_flags_adp
_atom_site_refinement_flags_occupancy
_atom_site_disorder_assembly
_atom_site_disorder_group
Cu1 Cu 0.25407(3) 0.250000 0.37664(3) 0.02085(13) Uani 1 2 d S T P . .
N1 N 0.26297(12) 0.34977(17) 0.47520(14) 0.0211(4) Uani 1 1 d . . . . .
N2 N 0.13342(18) 0.250000 0.4359(2) 0.0233(7) Uani 1 2 d DS T P . .
H2 H 0.096(2) 0.250000 0.390(2) 0.029(13) Uiso 1 2 d DS . P . .
N3 N 0.38212(19) 0.250000 0.4024(2) 0.0264(7) Uani 1 2 d DS T P . .
H3 H 0.416(3) 0.250000 0.352(2) 0.039(15) Uiso 1 2 d DS . P . .
C1 C 0.250000 0.1977(3) 0.250000 0.0248(8) Uani 1 2 d DS T P . .
H1 H 0.2990(7) 0.155(2) 0.250(2) 0.033(10) Uiso 1 1 d D . . . .
C11 C 0.12970(14) 0.3403(2) 0.48619(18) 0.0254(6) Uani 1 1 d . . . . .
H11A H 0.093665 0.332207 0.533596 0.030 Uiso 1 1 calc R U . . .
H11B H 0.111940 0.393132 0.448359 0.030 Uiso 1 1 calc R U . . .
C12 C 0.20360(14) 0.3688(2) 0.52423(17) 0.0214(5) Uani 1 1 d . . . . .
C13 C 0.20967(17) 0.4138(2) 0.60414(18) 0.0269(6) Uani 1 1 d . . . . .
H13 H 0.167002 0.429460 0.636724 0.032 Uiso 1 1 calc R U . . .
C14 C 0.27929(19) 0.4355(2) 0.63541(18) 0.0315(7) Uani 1 1 d . . . . .
H14 H 0.284816 0.467462 0.689359 0.038 Uiso 1 1 calc R U . . .
C15 C 0.34075(17) 0.4102(2) 0.58734(19) 0.0281(6) Uani 1 1 d . . . . .
H15 H 0.388920 0.421982 0.608736 0.034 Uiso 1 1 calc R U . . .
C16 C 0.33017(14) 0.3671(2) 0.50693(18) 0.0221(5) Uani 1 1 d . . . . .
C17 C 0.39499(15) 0.3393(2) 0.4514(2) 0.0287(6) Uani 1 1 d . . . . .
H17A H 0.405621 0.392618 0.410587 0.034 Uiso 1 1 calc R U . . .
H17B H 0.438758 0.330532 0.488681 0.034 Uiso 1 1 calc R U . . .
P1 P 0.500000 0.44593(7) 0.22360(6) 0.0190(2) Uani 1 2 d S T P . .
F1 F 0.41182(10) 0.44561(17) 0.22430(13) 0.0387(5) Uani 1 1 d . . . . .
F2 F 0.500000 0.3598(2) 0.29214(18) 0.0356(6) Uani 1 2 d S T P . .
F3 F 0.500000 0.5229(2) 0.30085(18) 0.0374(6) Uani 1 2 d S T P . .
F4 F 0.500000 0.5305(2) 0.1539(2) 0.0470(8) Uani 1 2 d S T P . .
F5 F 0.500000 0.3673(2) 0.14662(16) 0.0311(6) Uani 1 2 d S T P . .
O4 O 0.500000 0.750000 0.3744(3) 0.0346(10) Uani 1 4 d S T P . .
C41 C 0.500000 0.750000 0.2973(4) 0.0277(12) Uani 1 4 d S T P . .
C42 C 0.4297(3) 0.750000 0.2459(3) 0.0375(10) Uani 1 2 d DS T P . .
H42A H 0.3844(19) 0.750000 0.280(3) 0.056 Uiso 1 2 d DS U P . .
H42B H 0.429(3) 0.8078(18) 0.209(2) 0.056 Uiso 1 1 d D U . . .

loop_
_atom_site_aniso_label
_atom_site_aniso_U_11
_atom_site_aniso_U_22
_atom_site_aniso_U_33
_atom_site_aniso_U_23
_atom_site_aniso_U_13
_atom_site_aniso_U_12
Cu1 0.0204(2) 0.0262(2) 0.0160(2) 0.000 0.00357(17) 0.000
N1 0.0198(10) 0.0242(11) 0.0192(10) 0.0022(9) 0.0027(8) 0.0016(9)
N2 0.0155(14) 0.0349(18) 0.0195(15) 0.000 -0.0015(12) 0.000
N3 0.0190(15) 0.0268(17) 0.0332(18) 0.000 0.0083(14) 0.000
C1 0.0281(19) 0.030(2) 0.0159(15) 0.000 0.0041(14) 0.000
C11 0.0185(11) 0.0360(15) 0.0217(13) -0.0023(11) 0.0027(10) 0.0048(11)
C12 0.0203(11) 0.0250(12) 0.0190(11) 0.0020(10) 0.0019(9) 0.0016(10)
C13 0.0328(15) 0.0289(14) 0.0190(12) -0.0024(11) 0.0069(11) -0.0015(12)
C14 0.0447(17) 0.0318(15) 0.0179(12) -0.0023(11) -0.0011(12) -0.0089(13)
C15 0.0309(14) 0.0268(14) 0.0266(13) 0.0030(11) -0.0055(11) -0.0073(12)
C16 0.0208(11) 0.0227(12) 0.0228(12) 0.0023(10) 0.0006(10) -0.0020(10)
C17 0.0176(12) 0.0309(14) 0.0374(15) -0.0030(12) 0.0043(11) -0.0032(11)
P1 0.0168(4) 0.0226(4) 0.0177(4) 0.0010(3) 0.000 0.000
F1 0.0179(8) 0.0609(13) 0.0373(10) -0.0079(9) -0.0018(7) 0.0067(9)
F2 0.0430(15) 0.0332(14) 0.0306(13) 0.0117(11) 0.000 0.000
F3 0.0373(14) 0.0396(15) 0.0352(14) -0.0162(12) 0.000 0.000
F4 0.067(2) 0.0355(16) 0.0385(16) 0.0141(13) 0.000 0.000
F5 0.0308(13) 0.0376(14) 0.0250(12) -0.0094(11) 0.000 0.000
O4 0.045(3) 0.038(3) 0.021(2) 0.000 0.000 0.000
C41 0.034(3) 0.022(3) 0.027(3) 0.000 0.000 0.000
C42 0.044(3) 0.036(2) 0.032(2) 0.000 -0.010(2) 0.000

loop_
_atom_type_symbol
_atom_type_description
_atom_type_scat_dispersion_real
_atom_type_scat_dispersion_imag
_atom_type_scat_source
C C 0.0033 0.0016 'International Tables Vol C Tables 4.2.6.8 and 6.1.1.4'
H H 0.0000 0.0000 'International Tables Vol C Tables 4.2.6.8 and 6.1.1.4'
N N 0.0061 0.0033 'International Tables Vol C Tables 4.2.6.8 and 6.1.1.4'
O O 0.0106 0.0060 'International Tables Vol C Tables 4.2.6.8 and 6.1.1.4'
F F 0.0171 0.0103 'International Tables Vol C Tables 4.2.6.8 and 6.1.1.4'
P P 0.1023 0.0942 'International Tables Vol C Tables 4.2.6.8 and 6.1.1.4'
Cu Cu 0.3201 1.2651 'International Tables Vol C Tables 4.2.6.8 and 6.1.1.4'

loop_
_geom_angle_atom_site_label_1
_geom_angle_atom_site_label_2
_geom_angle_atom_site_label_3
_geom_angle
_geom_angle_site_symmetry_1
_geom_angle_site_symmetry_3
_geom_angle_publ_flag
N1 Cu1 N1 83.88(13) . 11_565 ?
N1 Cu1 C1 117.76(13) . 13 ?
N1 Cu1 C1 158.02(12) 11_565 13 ?
N1 Cu1 C1 158.02(12) . . ?
N1 Cu1 C1 117.76(13) 11_565 . ?
C1 Cu1 C1 40.4(2) 13 . ?
N1 Cu1 N3 78.33(9) . . ?
N1 Cu1 N3 78.33(9) 11_565 . ?
C1 Cu1 N3 101.15(9) 13 . ?
C1 Cu1 N3 101.15(9) . . ?
N1 Cu1 N2 77.69(8) . . ?
N1 Cu1 N2 77.69(8) 11_565 . ?
C1 Cu1 N2 109.22(8) 13 . ?
C1 Cu1 N2 109.22(8) . . ?
N3 Cu1 N2 147.57(12) . . ?
C16 N1 C12 119.3(2) . . ?
C16 N1 Cu1 117.56(18) . . ?
C12 N1 Cu1 119.01(18) . . ?
C11 N2 C11 115.9(3) . 11_565 ?
C11 N2 Cu1 104.27(17) . . ?
C11 N2 Cu1 104.27(17) 11_565 . ?
C11 N2 H2 110.7(13) . . ?
C11 N2 H2 110.7(13) 11_565 . ?
Cu1 N2 H2 111(3) . . ?
C17 N3 C17 114.5(4) 11_565 . ?
C17 N3 Cu1 104.16(18) 11_565 . ?
C17 N3 Cu1 104.15(18) . . ?
C17 N3 H3 107.8(15) 11_565 . ?
C17 N3 H3 107.8(15) . . ?
Cu1 N3 H3 119(3) . . ?
C1 C1 Cu1 69.80(11) 13 13 ?
C1 C1 Cu1 69.80(11) 13 . ?
Cu1 C1 Cu1 139.6(2) 13 . ?
C1 C1 H1 123.3(15) 13 . ?
Cu1 C1 H1 102.8(19) 13 . ?
Cu1 C1 H1 99.1(19) . . ?
C1 C1 H1 123.3(15) 13 7_545 ?
Cu1 C1 H1 99.1(19) 13 7_545 ?
Cu1 C1 H1 102.8(19) . 7_545 ?
H1 C1 H1 113(3) . 7_545 ?
N2 C11 C12 112.6(2) . . ?
N2 C11 H11A 109.1 . . ?
C12 C11 H11A 109.1 . . ?
N2 C11 H11B 109.1 . . ?
C12 C11 H11B 109.1 . . ?
H11A C11 H11B 107.8 . . ?
N1 C12 C13 121.8(3) . . ?
N1 C12 C11 116.1(2) . . ?
C13 C12 C11 122.1(2) . . ?
C14 C13 C12 118.7(3) . . ?
C14 C13 H13 120.7 . . ?
C12 C13 H13 120.7 . . ?
C15 C14 C13 119.5(3) . . ?
C15 C14 H14 120.2 . . ?
C13 C14 H14 120.2 . . ?
C14 C15 C16 118.4(3) . . ?
C14 C15 H15 120.8 . . ?
C16 C15 H15 120.8 . . ?
N1 C16 C15 122.0(3) . . ?
N1 C16 C17 117.3(2) . . ?
C15 C16 C17 120.7(3) . . ?
N3 C17 C16 112.6(2) . . ?
N3 C17 H17A 109.1 . . ?
C16 C17 H17A 109.1 . . ?
N3 C17 H17B 109.1 . . ?
C16 C17 H17B 109.1 . . ?
H17A C17 H17B 107.8 . . ?
F4 P1 F2 179.01(18) . . ?
F4 P1 F3 91.08(17) . . ?
F2 P1 F3 89.91(16) . . ?
F4 P1 F1 90.38(9) . . ?
F2 P1 F1 89.62(9) . . ?
F3 P1 F1 89.81(8) . . ?
F4 P1 F1 90.38(9) . 12_655 ?
F2 P1 F1 89.62(9) . 12_655 ?
F3 P1 F1 89.81(8) . 12_655 ?
F1 P1 F1 179.16(17) . 12_655 ?
F4 P1 F5 89.65(16) . . ?
F2 P1 F5 89.36(15) . . ?
F3 P1 F5 179.27(17) . . ?
F1 P1 F5 90.18(8) . . ?
F1 P1 F5 90.18(8) 12_655 . ?
O4 C41 C42 121.9(3) . 2_665 ?
O4 C41 C42 121.9(3) . . ?
C42 C41 C42 116.2(6) 2_665 . ?
C41 C42 H42A 115(4) . . ?
C41 C42 H42B 109(3) . . ?
H42A C42 H42B 108(3) . . ?
C41 C42 H42B 109(3) . 11_575 ?
H42A C42 H42B 108(3) . 11_575 ?
H42B C42 H42B 109(5) . 11_575 ?

loop_
_geom_bond_atom_site_label_1
_geom_bond_atom_site_label_2
_geom_bond_distance
_geom_bond_site_symmetry_2
_geom_bond_publ_flag
Cu1 N1 2.063(2) . ?
Cu1 N1 2.063(2) 11_565 ?
Cu1 C1 2.0907(15) 13 ?
Cu1 C1 2.0907(15) . ?
Cu1 N3 2.361(4) . ?
Cu1 N2 2.377(3) . ?
N1 C16 1.338(3) . ?
N1 C12 1.345(3) . ?
N2 C11 1.472(3) . ?
N2 C11 1.472(3) 11_565 ?
N2 H2 0.986(19) . ?
N3 C17 1.467(4) 11_565 ?
N3 C17 1.467(4) . ?
N3 H3 1.000(19) . ?
C1 C1 1.444(8) 13 ?
C1 H1 1.065(16) . ?
C1 H1 1.065(16) 7_545 ?
C11 C12 1.518(4) . ?
C11 H11A 0.9900 . ?
C11 H11B 0.9900 . ?
C12 C13 1.389(4) . ?
C13 C14 1.387(4) . ?
C13 H13 0.9500 . ?
C14 C15 1.387(5) . ?
C14 H14 0.9500 . ?
C15 C16 1.394(4) . ?
C15 H15 0.9500 . ?
C16 C17 1.508(4) . ?
C17 H17A 0.9900 . ?
C17 H17B 0.9900 . ?
P1 F4 1.591(3) . ?
P1 F2 1.594(3) . ?
P1 F3 1.600(3) . ?
P1 F1 1.6024(18) . ?
P1 F1 1.6025(18) 12_655 ?
P1 F5 1.613(3) . ?
O4 C41 1.195(8) . ?
C41 C42 1.505(6) 2_665 ?
C41 C42 1.505(6) . ?
C42 H42A 0.979(5) . ?
C42 H42B 0.978(5) . ?
C42 H42B 0.978(5) 11_575 ?

loop_
_geom_hbond_atom_site_label_D
_geom_hbond_atom_site_label_H
_geom_hbond_atom_site_label_A
_geom_hbond_distance_DH
_geom_hbond_distance_HA
_geom_hbond_distance_DA
_geom_hbond_angle_DHA
_geom_hbond_site_symmetry_A
_geom_hbond_publ_flag
N2 H2 F5 0.986(19) 2.45(2) 3.183(3) 131.0(18) 13 yes
N2 H2 F5 0.986(19) 2.45(2) 3.183(3) 131.0(18) 14_455 yes
N3 H3 F2 1.000(19) 2.34(2) 3.132(3) 135.5(16) . yes
N3 H3 F2 1.000(19) 2.34(2) 3.132(3) 135.5(16) 2_655 yes

loop_
_geom_torsion_atom_site_label_1
_geom_torsion_atom_site_label_2
_geom_torsion_atom_site_label_3
_geom_torsion_atom_site_label_4
_geom_torsion
_geom_torsion_site_symmetry_1
_geom_torsion_site_symmetry_2
_geom_torsion_site_symmetry_3
_geom_torsion_site_symmetry_4
_geom_torsion_publ_flag
C11 N2 C11 C12 82.2(3) 11_565 . . . ?
Cu1 N2 C11 C12 -31.7(3) . . . . ?
C16 N1 C12 C13 5.7(4) . . . . ?
Cu1 N1 C12 C13 162.5(2) . . . . ?
C16 N1 C12 C11 -175.7(3) . . . . ?
Cu1 N1 C12 C11 -18.9(3) . . . . ?
N2 C11 C12 N1 36.1(3) . . . . ?
N2 C11 C12 C13 -145.3(3) . . . . ?
N1 C12 C13 C14 -3.0(4) . . . . ?
C11 C12 C13 C14 178.5(3) . . . . ?
C12 C13 C14 C15 -1.3(5) . . . . ?
C13 C14 C15 C16 2.7(4) . . . . ?
C12 N1 C16 C15 -4.2(4) . . . . ?
Cu1 N1 C16 C15 -161.3(2) . . . . ?
C12 N1 C16 C17 176.6(3) . . . . ?
Cu1 N1 C16 C17 19.5(3) . . . . ?
C14 C15 C16 N1 0.1(4) . . . . ?
C14 C15 C16 C17 179.2(3) . . . . ?
C17 N3 C17 C16 -82.1(4) 11_565 . . . ?
Cu1 N3 C17 C16 30.9(3) . . . . ?
N1 C16 C17 N3 -36.2(4) . . . . ?
C15 C16 C17 N3 144.6(3) . . . . ?
